data_4514669
loop_
_publ_author_name
'Ib\'a\~nez, Ignacio'
'Kaneko, Mio'
'Kamei, Yuto'
'Tsutsumi, Ryosuke'
'Yamanaka, Masahiro'
'Akiyama, Takahiko'

_publ_section_title
;
 Enantioselective Friedel--Crafts Alkylation Reaction of Indoles with
 \a-Trifluoromethylated \b-Nitrostyrenes Catalyzed by Chiral BINOL Metal
 Phosphate
;
_journal_issue 8
_journal_name_full 'ACS Catalysis'
_journal_page_first 6903
_journal_paper_doi 10.1021/acscatal.9b01811
_journal_volume 9
_journal_year 2019
_chemical_absolute_configuration ad
_chemical_formula_sum 'C25 H25 Br N2 O2 S'
_chemical_formula_weight 497.44
_space_group_crystal_system tetragonal
_space_group_IT_number 76
_space_group_name_Hall 'P 4w'
_space_group_name_H-M_alt 'P 41'
_symmetry_space_group_name_Hall 'P 4w'
_symmetry_space_group_name_H-M 'P 41'
_atom_sites_solution_hydrogens geom
_audit_creation_method SHELXL-2016/6
_cell_angle_alpha 90
_cell_angle_beta 90
_cell_angle_gamma 90
_cell_formula_units_Z 8
_cell_length_a 9.7248(16)
_cell_length_b 9.7248
_cell_length_c 48.320(8)
_cell_measurement_reflns_used 1318
_cell_measurement_temperature 123(2)
_cell_measurement_theta_max 17.00
_cell_measurement_theta_min 2.26
_cell_volume 4569.7(11)
_computing_structure_refinement 'SHELXL-2016/6 (Sheldrick, 2016)'
_diffrn_ambient_temperature 123(2)
_diffrn_measured_fraction_theta_full 1.000
_diffrn_measured_fraction_theta_max 1.000
_diffrn_measurement_device_type 'Bruker APEX-II CCD'
_diffrn_radiation_type MoK\a
_diffrn_radiation_wavelength 0.71073
_diffrn_reflns_av_R_equivalents 0.1234
_diffrn_reflns_av_unetI/netI 0.1673
_diffrn_reflns_Laue_measured_fraction_full 1.000
_diffrn_reflns_Laue_measured_fraction_max 1.000
_diffrn_reflns_limit_h_max 11
_diffrn_reflns_limit_h_min -11
_diffrn_reflns_limit_k_max 9
_diffrn_reflns_limit_k_min -11
_diffrn_reflns_limit_l_max 53
_diffrn_reflns_limit_l_min -57
_diffrn_reflns_number 21953
_diffrn_reflns_point_group_measured_fraction_full 0.982
_diffrn_reflns_point_group_measured_fraction_max 0.982
_diffrn_reflns_theta_full 24.995
_diffrn_reflns_theta_max 24.995
_diffrn_reflns_theta_min 1.686
_exptl_absorpt_coefficient_mu 1.915
_exptl_crystal_density_diffrn 1.446
_exptl_crystal_description block
_exptl_crystal_F_000 2048
_exptl_crystal_size_max 0.100
_exptl_crystal_size_mid 0.100
_exptl_crystal_size_min 0.100
_refine_diff_density_max 0.365
_refine_diff_density_min -0.435
_refine_diff_density_rms 0.093
_refine_ls_abs_structure_details
;
 Flack x determined using 1553 quotients [(I+)-(I-)]/[(I+)+(I-)]
 (Parsons, Flack and Wagner, Acta Cryst. B69 (2013) 249-259).
;
_refine_ls_abs_structure_Flack 0.022(10)
_refine_ls_extinction_method none
_refine_ls_goodness_of_fit_ref 0.971
_refine_ls_hydrogen_treatment constr
_refine_ls_matrix_type full
_refine_ls_number_parameters 563
_refine_ls_number_reflns 7910
_refine_ls_number_restraints 409
_refine_ls_restrained_S_all 0.958
_refine_ls_R_factor_all 0.1232
_refine_ls_R_factor_gt 0.0595
_refine_ls_shift/su_max 0.000
_refine_ls_shift/su_mean 0.000
_refine_ls_structure_factor_coef Fsqd
_refine_ls_weighting_details 'w=1/[\s^2^(Fo^2^)] where P=(Fo^2^+2Fc^2^)/3'
_refine_ls_weighting_scheme calc
_refine_ls_wR_factor_gt 0.0818
_refine_ls_wR_factor_ref 0.1021
_reflns_Friedel_coverage 0.938
_reflns_Friedel_fraction_full 0.963
_reflns_Friedel_fraction_max 0.963
_reflns_number_gt 4910
_reflns_number_total 7910
_reflns_threshold_expression 'I > 2\s(I)'
_cod_data_source_file cs9b01811_si_004.cif
_cod_data_source_block 1221
_cod_depositor_comments
;

2020-07-21
Z value and formula fixed to values more according to usual
chemical conventions.                 miguel
;
_cod_original_formula_sum 'C50 H50 Br2 N4 O4 S2'
_cod_original_formula_weight 994.88
_cod_original_formula_units_Z 4
_cod_original_cell_volume 4569.7(17)
_cod_database_code 4514669
_shelx_shelxl_version_number 2016/6
_shelx_space_group_comment
;
The symmetry employed for this shelxl refinement is uniquely defined
by the following loop, which should always be used as a source of
symmetry information in preference to the above space-group names.
They are only intended as comments.
;
_shelx_estimated_absorpt_t_min 0.832
_shelx_estimated_absorpt_t_max 0.832

loop_
_space_group_symop_operation_xyz
'x, y, z'
'-x, -y, z+1/2'
'-y, x, z+1/4'
'y, -x, z+3/4'

loop_
_atom_site_label
_atom_site_type_symbol
_atom_site_fract_x
_atom_site_fract_y
_atom_site_fract_z
_atom_site_U_iso_or_equiv
_atom_site_adp_type
_atom_site_occupancy
_atom_site_site_symmetry_order
_atom_site_calc_flag
_atom_site_refinement_flags_posn
_atom_site_refinement_flags_adp
C1 C 0.1857(11) 0.5898(11) 0.4595(2) 0.0171(18) Uani 1 1 d . U
C2 C 0.2452(10) 0.6038(11) 0.48899(19) 0.017(2) Uani 1 1 d . U
H1 H 0.207053 0.688330 0.497443 0.020 Uiso 1 1 calc R U
H2 H 0.212496 0.524882 0.500135 0.020 Uiso 1 1 calc R U
N1 N 0.3962(9) 0.6097(8) 0.49101(16) 0.0168(18) Uani 1 1 d . U
H48 H 0.446243 0.655737 0.478997 0.020 Uiso 1 1 calc R U
S1 S 0.4655(3) 0.5263(3) 0.51665(6) 0.0180(7) Uani 1 1 d . U
O1 O 0.6015(7) 0.5834(7) 0.51998(14) 0.0199(18) Uani 1 1 d . U
O2 O 0.4506(7) 0.3802(7) 0.51157(14) 0.0197(18) Uani 1 1 d . U
C3 C 0.3613(11) 0.5676(11) 0.5455(2) 0.0158(19) Uani 1 1 d . U
C4 C 0.2863(10) 0.4654(11) 0.5583(2) 0.019(2) Uani 1 1 d . U
H3 H 0.297590 0.371753 0.553144 0.023 Uiso 1 1 calc R U
C5 C 0.1923(11) 0.5034(11) 0.5791(2) 0.020(2) Uani 1 1 d . U
H4 H 0.140198 0.434410 0.588240 0.024 Uiso 1 1 calc R U
C6 C 0.1747(11) 0.6405(11) 0.5864(2) 0.019(2) Uani 1 1 d . U
C7 C 0.2537(11) 0.7385(11) 0.5730(2) 0.021(2) Uani 1 1 d . U
H5 H 0.243639 0.832259 0.578162 0.025 Uiso 1 1 calc R U
C8 C 0.3460(11) 0.7052(11) 0.5526(2) 0.018(2) Uani 1 1 d . U
H6 H 0.398158 0.774531 0.543592 0.022 Uiso 1 1 calc R U
C9 C 0.0703(11) 0.6845(11) 0.6079(2) 0.031(3) Uani 1 1 d . U
H7 H 0.117959 0.723903 0.623882 0.047 Uiso 1 1 calc R U
H8 H 0.016454 0.604511 0.613773 0.047 Uiso 1 1 calc R U
H9 H 0.008714 0.753616 0.599846 0.047 Uiso 1 1 calc R U
C10 C 0.2406(11) 0.4560(11) 0.4465(2) 0.021(2) Uani 1 1 d . U
H10 H 0.216570 0.455237 0.426562 0.025 Uiso 1 1 calc R U
H11 H 0.342201 0.455438 0.447892 0.025 Uiso 1 1 calc R U
C11 C 0.1844(12) 0.3250(11) 0.4599(2) 0.029(3) Uani 1 1 d . U
H12 H 0.205785 0.325714 0.479747 0.043 Uiso 1 1 calc R U
H13 H 0.227018 0.244395 0.451273 0.043 Uiso 1 1 calc R U
H14 H 0.084549 0.320978 0.457372 0.043 Uiso 1 1 calc R U
C12 C 0.2303(11) 0.7179(11) 0.4427(2) 0.0174(19) Uani 1 1 d . U
C13 C 0.1630(11) 0.8412(12) 0.4469(2) 0.021(2) Uani 1 1 d . U
H15 H 0.090367 0.844833 0.460045 0.026 Uiso 1 1 calc R U
C14 C 0.1980(11) 0.9602(11) 0.4326(2) 0.021(2) Uani 1 1 d . U
H16 H 0.148376 1.043180 0.435399 0.025 Uiso 1 1 calc R U
C15 C 0.3060(11) 0.9551(11) 0.4143(2) 0.022(2) Uani 1 1 d . U
C16 C 0.3756(11) 0.8346(12) 0.4101(2) 0.026(2) Uani 1 1 d . U
H17 H 0.451340 0.832753 0.397726 0.031 Uiso 1 1 calc R U
C17 C 0.3373(11) 0.7152(11) 0.4237(2) 0.020(2) Uani 1 1 d . U
H18 H 0.384160 0.631438 0.420053 0.024 Uiso 1 1 calc R U
Br1 Br 0.35441(13) 1.11498(12) 0.39401(2) 0.0351(3) Uani 1 1 d . U
C18 C 0.0324(11) 0.5869(10) 0.4622(2) 0.0154(19) Uani 1 1 d . U
C19 C -0.0452(10) 0.5812(11) 0.4857(2) 0.020(2) Uani 1 1 d . U
H19 H -0.008372 0.577780 0.503927 0.024 Uiso 1 1 calc R U
N2 N -0.1836(9) 0.5809(9) 0.47967(18) 0.0205(19) Uani 1 1 d . U
H20 H -0.251123 0.576998 0.491767 0.025 Uiso 1 1 calc R U
C20 C -0.1977(11) 0.5879(11) 0.4515(2) 0.0179(19) Uani 1 1 d . U
C21 C -0.3179(11) 0.5961(11) 0.4357(2) 0.021(2) Uani 1 1 d . U
H21 H -0.406247 0.594217 0.444071 0.025 Uiso 1 1 calc R U
C22 C -0.3027(11) 0.6068(11) 0.4074(2) 0.023(2) Uani 1 1 d . U
H22 H -0.382145 0.613527 0.396037 0.027 Uiso 1 1 calc R U
C23 C -0.1740(11) 0.6081(10) 0.3952(3) 0.020(2) Uani 1 1 d . U
H23 H -0.167433 0.614150 0.375654 0.024 Uiso 1 1 calc R U
C24 C -0.0529(11) 0.6007(10) 0.4109(2) 0.019(2) Uani 1 1 d . U
H24 H 0.034920 0.601312 0.402280 0.022 Uiso 1 1 calc R U
C25 C -0.0666(10) 0.5925(11) 0.4396(2) 0.0148(19) Uani 1 1 d . U
C26 C 0.8281(11) 0.0965(11) 0.5391(2) 0.0153(18) Uani 1 1 d . U
C27 C 0.7705(10) 0.1096(11) 0.50959(19) 0.017(2) Uani 1 1 d . U
H25 H 0.806987 0.195085 0.501203 0.020 Uiso 1 1 calc R U
H26 H 0.804718 0.031404 0.498432 0.020 Uiso 1 1 calc R U
N3 N 0.6182(8) 0.1125(8) 0.50790(16) 0.0157(18) Uani 1 1 d . U
H49 H 0.567648 0.157571 0.519974 0.019 Uiso 1 1 calc R U
S2 S 0.5500(3) 0.0269(3) 0.48230(5) 0.0176(6) Uani 1 1 d . U
O3 O 0.4126(7) 0.0822(7) 0.47869(14) 0.0201(18) Uani 1 1 d . U
O4 O 0.5649(7) -0.1188(7) 0.48781(15) 0.0223(19) Uani 1 1 d . U
C28 C 0.6517(11) 0.0675(11) 0.4535(2) 0.0155(19) Uani 1 1 d . U
C29 C 0.6567(11) 0.2030(11) 0.4444(2) 0.019(2) Uani 1 1 d . U
H27 H 0.597011 0.270045 0.452189 0.022 Uiso 1 1 calc R U
C30 C 0.7477(11) 0.2392(11) 0.4242(2) 0.022(2) Uani 1 1 d . U
H28 H 0.749615 0.331466 0.417772 0.026 Uiso 1 1 calc R U
C31 C 0.8392(11) 0.1422(12) 0.4126(2) 0.020(2) Uani 1 1 d . U
C32 C 0.8315(11) 0.0079(11) 0.4218(2) 0.022(2) Uani 1 1 d . U
H29 H 0.890171 -0.059382 0.413787 0.026 Uiso 1 1 calc R U
C33 C 0.7398(11) -0.0311(12) 0.4425(2) 0.019(2) Uani 1 1 d . U
H30 H 0.737365 -0.123348 0.448907 0.023 Uiso 1 1 calc R U
C34 C 0.9407(12) 0.1880(12) 0.3910(2) 0.034(3) Uani 1 1 d . U
H31 H 1.004084 0.112490 0.386815 0.052 Uiso 1 1 calc R U
H32 H 0.992798 0.267087 0.397936 0.052 Uiso 1 1 calc R U
H33 H 0.891282 0.214375 0.374126 0.052 Uiso 1 1 calc R U
C35 C 0.7773(11) -0.0418(11) 0.5524(2) 0.021(2) Uani 1 1 d . U
H34 H 0.803072 -0.041957 0.572253 0.025 Uiso 1 1 calc R U
H35 H 0.675726 -0.044783 0.551386 0.025 Uiso 1 1 calc R U
C36 C 0.8345(12) -0.1712(11) 0.5390(2) 0.025(3) Uani 1 1 d . U
H36 H 0.812166 -0.171057 0.519236 0.037 Uiso 1 1 calc R U
H37 H 0.793592 -0.252322 0.547792 0.037 Uiso 1 1 calc R U
H38 H 0.934563 -0.173651 0.541368 0.037 Uiso 1 1 calc R U
C37 C 0.7864(10) 0.2222(11) 0.5558(2) 0.0172(19) Uani 1 1 d . U
C38 C 0.6729(11) 0.2200(12) 0.5741(2) 0.025(2) Uani 1 1 d . U
H39 H 0.623906 0.136483 0.576792 0.030 Uiso 1 1 calc R U
C39 C 0.6314(11) 0.3372(12) 0.5882(2) 0.027(2) Uani 1 1 d . U
H40 H 0.556178 0.333958 0.600757 0.032 Uiso 1 1 calc R U
C40 C 0.7020(12) 0.4591(12) 0.5837(2) 0.026(2) Uani 1 1 d . U
C41 C 0.8155(11) 0.4636(12) 0.5666(2) 0.024(2) Uani 1 1 d . U
H41 H 0.867332 0.545861 0.564678 0.029 Uiso 1 1 calc R U
C42 C 0.8526(11) 0.3449(12) 0.5523(2) 0.022(2) Uani 1 1 d . U
H42 H 0.926982 0.349491 0.539599 0.026 Uiso 1 1 calc R U
Br2 Br 0.64604(14) 0.61972(13) 0.60303(2) 0.0402(4) Uani 1 1 d . U
C43 C 0.9836(10) 0.0927(10) 0.5364(2) 0.0154(19) Uani 1 1 d . U
C44 C 1.0580(10) 0.0816(11) 0.5126(2) 0.019(2) Uani 1 1 d . U
H43 H 1.019939 0.076838 0.494537 0.023 Uiso 1 1 calc R U
N4 N 1.1952(9) 0.0781(9) 0.51857(18) 0.0203(19) Uani 1 1 d . U
H50 H 1.261522 0.071175 0.506257 0.024 Uiso 1 1 calc R U
C45 C 1.2142(11) 0.0873(11) 0.5469(2) 0.0172(19) Uani 1 1 d . U
C46 C 1.3340(11) 0.0893(11) 0.5624(2) 0.019(2) Uani 1 1 d . U
H44 H 1.421865 0.082297 0.553901 0.023 Uiso 1 1 calc R U
C47 C 1.3203(11) 0.1021(10) 0.5909(2) 0.021(2) Uani 1 1 d . U
H45 H 1.400640 0.104494 0.602086 0.025 Uiso 1 1 calc R U
C48 C 1.1909(10) 0.1115(11) 0.6036(2) 0.019(2) Uani 1 1 d . U
H46 H 1.183724 0.119356 0.623171 0.023 Uiso 1 1 calc R U
C49 C 1.0726(11) 0.1091(10) 0.5872(2) 0.018(2) Uani 1 1 d . U
H47 H 0.984698 0.116411 0.595654 0.022 Uiso 1 1 calc R U
C50 C 1.0823(11) 0.0962(11) 0.5588(2) 0.0165(19) Uani 1 1 d . U

loop_
_atom_site_aniso_label
_atom_site_aniso_U_11
_atom_site_aniso_U_22
_atom_site_aniso_U_33
_atom_site_aniso_U_23
_atom_site_aniso_U_13
_atom_site_aniso_U_12
C1 0.014(4) 0.023(4) 0.015(4) -0.001(3) -0.001(3) 0.000(3)
C2 0.015(4) 0.022(4) 0.013(4) 0.004(4) 0.001(4) 0.000(4)
N1 0.016(4) 0.022(4) 0.012(4) 0.011(3) 0.001(3) 0.002(4)
S1 0.0164(16) 0.0236(17) 0.0140(15) 0.0011(12) -0.0009(12) 0.0035(13)
O1 0.011(4) 0.031(5) 0.018(4) 0.000(3) -0.001(3) 0.003(4)
O2 0.024(4) 0.014(4) 0.021(4) -0.002(3) -0.003(3) 0.010(4)
C3 0.015(4) 0.020(4) 0.012(4) 0.000(3) 0.000(3) 0.001(4)
C4 0.021(5) 0.020(5) 0.015(4) 0.003(4) 0.002(4) 0.002(4)
C5 0.021(5) 0.022(5) 0.017(5) 0.001(4) 0.002(4) -0.005(4)
C6 0.020(5) 0.021(5) 0.015(4) -0.001(4) -0.004(4) -0.002(4)
C7 0.024(5) 0.021(5) 0.017(5) 0.000(4) -0.003(4) -0.002(4)
C8 0.017(5) 0.023(5) 0.015(4) 0.000(4) -0.003(4) -0.001(4)
C9 0.034(7) 0.025(7) 0.034(7) -0.003(5) 0.009(6) 0.010(6)
C10 0.013(5) 0.025(5) 0.023(5) -0.001(4) -0.001(4) 0.004(5)
C11 0.020(7) 0.027(7) 0.039(7) -0.003(6) -0.004(5) 0.000(6)
C12 0.014(4) 0.021(4) 0.016(4) -0.001(3) -0.003(3) -0.002(4)
C13 0.021(5) 0.023(5) 0.020(5) 0.002(4) 0.003(4) -0.004(4)
C14 0.023(5) 0.020(5) 0.018(5) 0.002(4) -0.003(4) -0.006(4)
C15 0.023(5) 0.022(5) 0.021(5) 0.008(4) -0.004(4) -0.007(4)
C16 0.018(5) 0.032(5) 0.027(5) 0.011(4) -0.001(4) -0.002(4)
C17 0.015(5) 0.024(5) 0.021(5) 0.007(4) -0.003(4) 0.001(4)
Br1 0.0372(9) 0.0320(9) 0.0362(8) 0.0141(7) 0.0037(7) -0.0083(7)
C18 0.012(4) 0.017(4) 0.017(4) -0.001(3) 0.000(3) -0.002(4)
C19 0.013(4) 0.025(5) 0.021(5) -0.001(4) 0.002(4) -0.003(4)
N2 0.009(4) 0.030(4) 0.023(4) 0.001(4) 0.005(4) -0.002(4)
C20 0.013(4) 0.019(4) 0.022(4) -0.006(4) -0.001(4) 0.002(4)
C21 0.016(5) 0.020(5) 0.027(5) -0.005(4) 0.004(4) 0.000(4)
C22 0.021(5) 0.019(5) 0.028(5) -0.001(4) -0.006(4) -0.001(4)
C23 0.021(5) 0.018(4) 0.021(5) 0.001(4) -0.001(4) 0.001(4)
C24 0.019(5) 0.016(4) 0.020(4) 0.001(4) -0.003(4) 0.001(4)
C25 0.012(4) 0.016(4) 0.017(4) -0.001(3) 0.000(3) 0.003(4)
C26 0.011(4) 0.021(4) 0.014(4) 0.001(3) -0.001(3) 0.000(3)
C27 0.011(4) 0.022(5) 0.017(4) -0.001(4) -0.001(4) 0.001(4)
N3 0.013(4) 0.023(4) 0.012(4) -0.004(3) 0.001(3) -0.003(4)
S2 0.0182(16) 0.0206(17) 0.0141(15) 0.0017(12) 0.0010(12) -0.0025(13)
O3 0.011(4) 0.033(5) 0.016(4) 0.003(3) -0.001(3) 0.004(4)
O4 0.025(5) 0.017(4) 0.025(5) 0.006(3) -0.001(3) -0.003(4)
C28 0.014(4) 0.021(4) 0.011(4) 0.002(3) 0.000(3) 0.002(4)
C29 0.022(5) 0.022(5) 0.013(4) 0.000(4) 0.000(4) 0.002(4)
C30 0.023(5) 0.025(5) 0.017(5) 0.004(4) -0.003(4) 0.001(4)
C31 0.020(5) 0.025(5) 0.015(4) -0.002(4) -0.002(4) 0.002(4)
C32 0.022(5) 0.027(5) 0.016(4) -0.005(4) -0.001(4) 0.007(4)
C33 0.020(5) 0.021(5) 0.015(4) -0.002(4) -0.002(4) 0.002(4)
C34 0.042(7) 0.039(7) 0.023(7) 0.002(6) 0.009(6) -0.002(6)
C35 0.015(5) 0.025(5) 0.022(5) 0.005(4) 0.001(4) 0.002(5)
C36 0.029(7) 0.020(6) 0.026(7) 0.008(5) -0.001(5) 0.000(6)
C37 0.012(4) 0.024(4) 0.016(4) 0.000(4) -0.004(3) -0.003(4)
C38 0.015(5) 0.034(5) 0.024(5) -0.010(4) -0.002(4) -0.004(4)
C39 0.015(5) 0.042(5) 0.025(5) -0.017(4) 0.002(4) 0.002(4)
C40 0.022(5) 0.032(5) 0.022(5) -0.015(4) -0.002(4) 0.007(4)
C41 0.025(5) 0.025(5) 0.023(5) -0.003(4) -0.002(4) 0.003(4)
C42 0.020(5) 0.025(5) 0.021(5) 0.002(4) -0.002(4) 0.001(4)
Br2 0.0404(9) 0.0419(9) 0.0382(9) -0.0201(7) -0.0051(7) 0.0159(7)
C43 0.011(4) 0.020(4) 0.015(4) 0.000(3) 0.000(3) 0.000(4)
C44 0.015(4) 0.025(5) 0.017(4) 0.001(4) -0.003(4) 0.001(4)
N4 0.015(4) 0.028(4) 0.018(4) 0.001(3) 0.002(4) 0.002(4)
C45 0.017(4) 0.021(4) 0.014(4) 0.001(3) 0.000(3) 0.000(4)
C46 0.016(5) 0.023(5) 0.019(4) 0.003(4) -0.001(4) -0.001(4)
C47 0.019(5) 0.024(5) 0.020(5) 0.001(4) -0.005(4) -0.001(4)
C48 0.019(5) 0.023(5) 0.016(4) 0.000(4) -0.002(4) 0.003(4)
C49 0.020(5) 0.022(5) 0.013(4) 0.000(4) -0.003(4) 0.005(4)
C50 0.017(4) 0.021(4) 0.012(4) 0.001(3) -0.004(3) 0.001(4)

loop_
_atom_type_symbol
_atom_type_description
_atom_type_scat_dispersion_real
_atom_type_scat_dispersion_imag
_atom_type_scat_source
C C 0.0033 0.0016 'International Tables Vol C Tables 4.2.6.8 and 6.1.1.4'
H H 0.0000 0.0000 'International Tables Vol C Tables 4.2.6.8 and 6.1.1.4'
Br Br -0.2901 2.4595 'International Tables Vol C Tables 4.2.6.8 and 6.1.1.4'
N N 0.0061 0.0033 'International Tables Vol C Tables 4.2.6.8 and 6.1.1.4'
O O 0.0106 0.0060 'International Tables Vol C Tables 4.2.6.8 and 6.1.1.4'
S S 0.1246 0.1234 'International Tables Vol C Tables 4.2.6.8 and 6.1.1.4'

loop_
_geom_angle_atom_site_label_1
_geom_angle_atom_site_label_2
_geom_angle_atom_site_label_3
_geom_angle
C18 C1 C10 111.3(9)
C18 C1 C2 107.3(8)
C10 C1 C2 108.8(9)
C18 C1 C12 109.8(9)
C10 C1 C12 111.6(9)
C2 C1 C12 107.9(8)
N1 C2 C1 116.0(8)
N1 C2 H1 108.3
C1 C2 H1 108.3
N1 C2 H2 108.3
C1 C2 H2 108.3
H1 C2 H2 107.4
C2 N1 S1 116.4(6)
C2 N1 H48 121.8
S1 N1 H48 121.8
O1 S1 O2 119.2(4)
O1 S1 N1 105.8(4)
O2 S1 N1 108.6(4)
O1 S1 C3 110.4(5)
O2 S1 C3 107.4(5)
N1 S1 C3 104.5(5)
C4 C3 C8 121.8(10)
C4 C3 S1 119.4(8)
C8 C3 S1 118.4(8)
C3 C4 C5 118.3(10)
C3 C4 H3 120.9
C5 C4 H3 120.9
C6 C5 C4 120.9(10)
C6 C5 H4 119.5
C4 C5 H4 119.5
C7 C6 C5 118.2(10)
C7 C6 C9 119.9(10)
C5 C6 C9 121.9(10)
C8 C7 C6 122.4(11)
C8 C7 H5 118.8
C6 C7 H5 118.8
C7 C8 C3 118.4(11)
C7 C8 H6 120.8
C3 C8 H6 120.8
C6 C9 H7 109.5
C6 C9 H8 109.5
H7 C9 H8 109.5
C6 C9 H9 109.5
H7 C9 H9 109.5
H8 C9 H9 109.5
C11 C10 C1 113.9(9)
C11 C10 H10 108.8
C1 C10 H10 108.8
C11 C10 H11 108.8
C1 C10 H11 108.8
H10 C10 H11 107.7
C10 C11 H12 109.5
C10 C11 H13 109.5
H12 C11 H13 109.5
C10 C11 H14 109.5
H12 C11 H14 109.5
H13 C11 H14 109.5
C13 C12 C17 117.9(10)
C13 C12 C1 119.3(9)
C17 C12 C1 122.7(10)
C12 C13 C14 122.3(11)
C12 C13 H15 118.9
C14 C13 H15 118.9
C15 C14 C13 118.5(11)
C15 C14 H16 120.7
C13 C14 H16 120.7
C16 C15 C14 120.2(11)
C16 C15 Br1 120.2(9)
C14 C15 Br1 119.5(9)
C15 C16 C17 121.0(11)
C15 C16 H17 119.5
C17 C16 H17 119.5
C16 C17 C12 120.0(11)
C16 C17 H18 120.0
C12 C17 H18 120.0
C19 C18 C25 105.1(9)
C19 C18 C1 128.4(9)
C25 C18 C1 126.5(9)
C18 C19 N2 111.2(10)
C18 C19 H19 124.4
N2 C19 H19 124.4
C20 N2 C19 108.0(9)
C20 N2 H20 126.0
C19 N2 H20 126.0
N2 C20 C25 108.5(9)
N2 C20 C21 128.9(10)
C25 C20 C21 122.5(10)
C22 C21 C20 117.1(10)
C22 C21 H21 121.5
C20 C21 H21 121.5
C21 C22 C23 121.3(11)
C21 C22 H22 119.4
C23 C22 H22 119.4
C22 C23 C24 122.1(12)
C22 C23 H23 119.0
C24 C23 H23 119.0
C25 C24 C23 117.4(10)
C25 C24 H24 121.3
C23 C24 H24 121.3
C20 C25 C24 119.7(10)
C20 C25 C18 107.2(9)
C24 C25 C18 133.1(10)
C43 C26 C37 109.4(9)
C43 C26 C27 106.4(8)
C37 C26 C27 109.2(8)
C43 C26 C35 109.2(8)
C37 C26 C35 112.8(9)
C27 C26 C35 109.7(9)
N3 C27 C26 114.6(8)
N3 C27 H25 108.6
C26 C27 H25 108.6
N3 C27 H26 108.6
C26 C27 H26 108.6
H25 C27 H26 107.6
C27 N3 S2 116.0(7)
C27 N3 H49 122.0
S2 N3 H49 122.0
O4 S2 O3 118.5(4)
O4 S2 N3 108.6(4)
O3 S2 N3 106.1(4)
O4 S2 C28 108.0(5)
O3 S2 C28 110.0(5)
N3 S2 C28 104.9(5)
C29 C28 C33 120.6(10)
C29 C28 S2 119.0(8)
C33 C28 S2 119.8(8)
C30 C29 C28 119.6(10)
C30 C29 H27 120.2
C28 C29 H27 120.2
C29 C30 C31 121.4(11)
C29 C30 H28 119.3
C31 C30 H28 119.3
C32 C31 C30 118.1(10)
C32 C31 C34 122.6(10)
C30 C31 C34 119.4(10)
C31 C32 C33 121.5(10)
C31 C32 H29 119.3
C33 C32 H29 119.3
C32 C33 C28 118.8(10)
C32 C33 H30 120.6
C28 C33 H30 120.6
C31 C34 H31 109.5
C31 C34 H32 109.5
H31 C34 H32 109.5
C31 C34 H33 109.5
H31 C34 H33 109.5
H32 C34 H33 109.5
C36 C35 C26 114.8(9)
C36 C35 H34 108.6
C26 C35 H34 108.6
C36 C35 H35 108.6
C26 C35 H35 108.6
H34 C35 H35 107.5
C35 C36 H36 109.5
C35 C36 H37 109.5
H36 C36 H37 109.5
C35 C36 H38 109.5
H36 C36 H38 109.5
H37 C36 H38 109.5
C42 C37 C38 117.3(10)
C42 C37 C26 120.7(10)
C38 C37 C26 121.8(10)
C39 C38 C37 121.4(11)
C39 C38 H39 119.3
C37 C38 H39 119.3
C40 C39 C38 118.7(11)
C40 C39 H40 120.6
C38 C39 H40 120.6
C41 C40 C39 121.1(11)
C41 C40 Br2 119.8(9)
C39 C40 Br2 118.9(8)
C40 C41 C42 118.6(11)
C40 C41 H41 120.7
C42 C41 H41 120.7
C37 C42 C41 122.7(11)
C37 C42 H42 118.7
C41 C42 H42 118.7
C44 C43 C50 106.3(9)
C44 C43 C26 127.3(9)
C50 C43 C26 126.4(9)
C43 C44 N4 110.1(10)
C43 C44 H43 124.9
N4 C44 H43 124.9
C44 N4 C45 109.7(9)
C44 N4 H50 125.2
C45 N4 H50 125.2
N4 C45 C46 130.4(10)
N4 C45 C50 106.7(9)
C46 C45 C50 122.9(10)
C45 C46 C47 117.2(10)
C45 C46 H44 121.4
C47 C46 H44 121.4
C46 C47 C48 121.7(10)
C46 C47 H45 119.1
C48 C47 H45 119.1
C49 C48 C47 119.2(11)
C49 C48 H46 120.4
C47 C48 H46 120.4
C50 C49 C48 120.6(10)
C50 C49 H47 119.7
C48 C49 H47 119.7
C49 C50 C45 118.3(9)
C49 C50 C43 134.5(10)
C45 C50 C43 107.2(9)

loop_
_geom_bond_atom_site_label_1
_geom_bond_atom_site_label_2
_geom_bond_distance
C1 C18 1.496(14)
C1 C10 1.542(14)
C1 C2 1.542(13)
C1 C12 1.548(14)
C2 N1 1.473(12)
C2 H1 0.9900
C2 H2 0.9900
N1 S1 1.627(8)
N1 H48 0.8800
S1 O1 1.444(7)
S1 O2 1.449(7)
S1 C3 1.770(10)
C3 C4 1.379(14)
C3 C8 1.390(13)
C4 C5 1.408(14)
C4 H3 0.9500
C5 C6 1.390(14)
C5 H4 0.9500
C6 C7 1.385(14)
C6 C9 1.513(13)
C7 C8 1.372(14)
C7 H5 0.9500
C8 H6 0.9500
C9 H7 0.9800
C9 H8 0.9800
C9 H9 0.9800
C10 C11 1.531(14)
C10 H10 0.9900
C10 H11 0.9900
C11 H12 0.9800
C11 H13 0.9800
C11 H14 0.9800
C12 C13 1.380(14)
C12 C17 1.388(14)
C13 C14 1.392(14)
C13 H15 0.9500
C14 C15 1.374(14)
C14 H16 0.9500
C15 C16 1.368(14)
C15 Br1 1.897(10)
C16 C17 1.386(14)
C16 H17 0.9500
C17 H18 0.9500
C18 C19 1.368(13)
C18 C25 1.454(13)
C19 N2 1.378(12)
C19 H19 0.9500
N2 C20 1.371(12)
N2 H20 0.8800
C20 C25 1.398(14)
C20 C21 1.399(14)
C21 C22 1.379(13)
C21 H21 0.9500
C22 C23 1.383(14)
C22 H22 0.9500
C23 C24 1.400(14)
C23 H23 0.9500
C24 C25 1.398(14)
C24 H24 0.9500
C26 C43 1.519(14)
C26 C37 1.520(14)
C26 C27 1.539(13)
C26 C35 1.570(14)
C27 N3 1.484(12)
C27 H25 0.9900
C27 H26 0.9900
N3 S2 1.631(8)
N3 H49 0.8800
S2 O4 1.449(7)
S2 O3 1.450(7)
S2 C28 1.751(10)
C28 C29 1.391(14)
C28 C33 1.393(14)
C29 C30 1.364(13)
C29 H27 0.9500
C30 C31 1.412(14)
C30 H28 0.9500
C31 C32 1.381(15)
C31 C34 1.505(14)
C32 C33 1.392(14)
C32 H29 0.9500
C33 H30 0.9500
C34 H31 0.9800
C34 H32 0.9800
C34 H33 0.9800
C35 C36 1.521(14)
C35 H34 0.9900
C35 H35 0.9900
C36 H36 0.9800
C36 H37 0.9800
C36 H38 0.9800
C37 C42 1.367(14)
C37 C38 1.414(14)
C38 C39 1.388(14)
C38 H39 0.9500
C39 C40 1.387(15)
C39 H40 0.9500
C40 C41 1.379(15)
C40 Br2 1.899(11)
C41 C42 1.393(14)
C41 H41 0.9500
C42 H42 0.9500
C43 C44 1.360(13)
C43 C50 1.448(13)
C44 N4 1.366(12)
C44 H43 0.9500
N4 C45 1.383(12)
N4 H50 0.8800
C45 C46 1.386(14)
C45 C50 1.409(14)
C46 C47 1.390(13)
C46 H44 0.9500
C47 C48 1.404(14)
C47 H45 0.9500
C48 C49 1.397(14)
C48 H46 0.9500
C49 C50 1.382(14)
C49 H47 0.9500

loop_
_geom_torsion_atom_site_label_1
_geom_torsion_atom_site_label_2
_geom_torsion_atom_site_label_3
_geom_torsion_atom_site_label_4
_geom_torsion
C18 C1 C2 N1 -179.6(8)
C10 C1 C2 N1 59.9(11)
C12 C1 C2 N1 -61.3(11)
C1 C2 N1 S1 -140.3(8)
C2 N1 S1 O1 -160.9(7)
C2 N1 S1 O2 70.0(8)
C2 N1 S1 C3 -44.3(8)
O1 S1 C3 C4 -131.6(8)
O2 S1 C3 C4 -0.1(10)
N1 S1 C3 C4 115.1(9)
O1 S1 C3 C8 55.6(9)
O2 S1 C3 C8 -172.9(8)
N1 S1 C3 C8 -57.7(9)
C8 C3 C4 C5 -0.2(16)
S1 C3 C4 C5 -172.8(8)
C3 C4 C5 C6 0.6(16)
C4 C5 C6 C7 -1.0(16)
C4 C5 C6 C9 177.4(10)
C5 C6 C7 C8 1.1(16)
C9 C6 C7 C8 -177.3(10)
C6 C7 C8 C3 -0.8(16)
C4 C3 C8 C7 0.3(16)
S1 C3 C8 C7 173.0(8)
C18 C1 C10 C11 -49.4(12)
C2 C1 C10 C11 68.6(12)
C12 C1 C10 C11 -172.4(9)
C18 C1 C12 C13 39.5(13)
C10 C1 C12 C13 163.4(10)
C2 C1 C12 C13 -77.2(12)
C18 C1 C12 C17 -141.5(11)
C10 C1 C12 C17 -17.6(14)
C2 C1 C12 C17 101.9(12)
C17 C12 C13 C14 0.8(16)
C1 C12 C13 C14 179.9(10)
C12 C13 C14 C15 -2.0(16)
C13 C14 C15 C16 0.9(16)
C13 C14 C15 Br1 179.0(8)
C14 C15 C16 C17 1.3(17)
Br1 C15 C16 C17 -176.7(8)
C15 C16 C17 C12 -2.6(16)
C13 C12 C17 C16 1.5(16)
C1 C12 C17 C16 -177.6(9)
C10 C1 C18 C19 111.9(12)
C2 C1 C18 C19 -7.0(15)
C12 C1 C18 C19 -124.1(12)
C10 C1 C18 C25 -69.6(14)
C2 C1 C18 C25 171.5(10)
C12 C1 C18 C25 54.5(14)
C25 C18 C19 N2 0.8(12)
C1 C18 C19 N2 179.6(10)
C18 C19 N2 C20 -0.6(12)
C19 N2 C20 C25 0.0(11)
C19 N2 C20 C21 -177.1(11)
N2 C20 C21 C22 177.8(10)
C25 C20 C21 C22 1.0(16)
C20 C21 C22 C23 0.7(16)
C21 C22 C23 C24 -1.0(17)
C22 C23 C24 C25 -0.3(16)
N2 C20 C25 C24 -179.7(9)
C21 C20 C25 C24 -2.3(16)
N2 C20 C25 C18 0.5(12)
C21 C20 C25 C18 177.8(10)
C23 C24 C25 C20 1.9(15)
C23 C24 C25 C18 -178.3(11)
C19 C18 C25 C20 -0.8(12)
C1 C18 C25 C20 -179.6(10)
C19 C18 C25 C24 179.4(11)
C1 C18 C25 C24 0.6(19)
C43 C26 C27 N3 178.9(8)
C37 C26 C27 N3 -63.1(11)
C35 C26 C27 N3 61.0(11)
C26 C27 N3 S2 -140.1(7)
C27 N3 S2 O4 71.7(8)
C27 N3 S2 O3 -160.0(7)
C27 N3 S2 C28 -43.6(8)
O4 S2 C28 C29 -178.9(8)
O3 S2 C28 C29 50.5(10)
N3 S2 C28 C29 -63.2(10)
O4 S2 C28 C33 -7.3(10)
O3 S2 C28 C33 -138.0(8)
N3 S2 C28 C33 108.4(9)
C33 C28 C29 C30 0.7(16)
S2 C28 C29 C30 172.2(8)
C28 C29 C30 C31 -1.1(16)
C29 C30 C31 C32 1.8(16)
C29 C30 C31 C34 -178.2(10)
C30 C31 C32 C33 -2.1(16)
C34 C31 C32 C33 177.9(10)
C31 C32 C33 C28 1.7(16)
C29 C28 C33 C32 -1.0(16)
S2 C28 C33 C32 -172.4(8)
C43 C26 C35 C36 -49.3(12)
C37 C26 C35 C36 -171.1(9)
C27 C26 C35 C36 66.9(12)
C43 C26 C37 C42 39.2(13)
C27 C26 C37 C42 -76.9(12)
C35 C26 C37 C42 160.9(9)
C43 C26 C37 C38 -145.1(10)
C27 C26 C37 C38 98.9(12)
C35 C26 C37 C38 -23.4(14)
C42 C37 C38 C39 -0.9(16)
C26 C37 C38 C39 -176.8(10)
C37 C38 C39 C40 1.3(17)
C38 C39 C40 C41 -3.2(17)
C38 C39 C40 Br2 -179.9(8)
C39 C40 C41 C42 4.6(17)
Br2 C40 C41 C42 -178.8(8)
C38 C37 C42 C41 2.3(16)
C26 C37 C42 C41 178.3(10)
C40 C41 C42 C37 -4.2(17)
C37 C26 C43 C44 -127.1(12)
C27 C26 C43 C44 -9.2(14)
C35 C26 C43 C44 109.1(12)
C37 C26 C43 C50 54.9(14)
C27 C26 C43 C50 172.7(10)
C35 C26 C43 C50 -69.0(13)
C50 C43 C44 N4 -0.1(12)
C26 C43 C44 N4 -178.5(10)
C43 C44 N4 C45 -0.1(12)
C44 N4 C45 C46 -179.3(11)
C44 N4 C45 C50 0.2(12)
N4 C45 C46 C47 178.8(10)
C50 C45 C46 C47 -0.6(16)
C45 C46 C47 C48 0.5(16)
C46 C47 C48 C49 -0.5(17)
C47 C48 C49 C50 0.7(17)
C48 C49 C50 C45 -0.8(16)
C48 C49 C50 C43 -178.7(12)
N4 C45 C50 C49 -178.8(9)
C46 C45 C50 C49 0.8(16)
N4 C45 C50 C43 -0.3(12)
C46 C45 C50 C43 179.2(10)
C44 C43 C50 C49 178.4(12)
C26 C43 C50 C49 -3.3(19)
C44 C43 C50 C45 0.3(12)
C26 C43 C50 C45 178.6(10)
